data_4343317
loop_
_publ_author_name
'Shi, Yan X.'
'Liang, Rong Z.'
'Martin, Katherine A.'
'Weston, Nicholas'
'Gonzalez-Calera, Silvia'
'Ganguly, Rakesh'
'Li, Yongxin'
'Lu, Yunpeng'
'Ribeiro, Ant\'onio J M'
'Ramos, Maria J.'
'Fernandes, Pedro A.'
'Garc\'ia, Felipe'

_publ_section_title
;
 Synthesis and Hydrolytic Studies on the Air-Stable
 [(4-CN-PhO)(E)P(\m-N(t)Bu)]2 (E = O, S, and Se) Cyclodiphosphazanes.
;
_journal_issue 13
_journal_name_full 'Inorganic chemistry'
_journal_page_first 6423
_journal_page_last 6432
_journal_paper_doi 10.1021/acs.inorgchem.5b00735
_journal_volume 54
_journal_year 2015
_chemical_formula_moiety 'C22 H26 N4 O2 P2 Se2'
_chemical_formula_sum 'C22 H26 N4 O2 P2 Se2'
_chemical_formula_weight 598.33
_chemical_name_systematic
; 
 ? 
;
_space_group_IT_number 14
_symmetry_cell_setting monoclinic
_symmetry_space_group_name_Hall '-P 2ybc'
_symmetry_space_group_name_H-M 'P 1 21/c 1'
_atom_sites_solution_hydrogens geom
_atom_sites_solution_primary direct
_atom_sites_solution_secondary difmap
_audit_creation_method SHELXL-97
_cell_angle_alpha 90.00
_cell_angle_beta 99.046(2)
_cell_angle_gamma 90.00
_cell_formula_units_Z 4
_cell_length_a 17.3148(9)
_cell_length_b 16.5674(8)
_cell_length_c 9.0063(5)
_cell_measurement_reflns_used 4103
_cell_measurement_temperature 103(2)
_cell_measurement_theta_max 28.94
_cell_measurement_theta_min 2.38
_cell_volume 2551.4(2)
_computing_cell_refinement 'Bruker SAINT'
_computing_data_collection 'Bruker APEX2'
_computing_data_reduction 'Bruker SAINT'
_computing_molecular_graphics 'Bruker SHELXTL'
_computing_publication_material 'Bruker SHELXTL'
_computing_structure_refinement 'SHELXL-97 (Sheldrick, 2008)'
_computing_structure_solution 'SHELXS-97 (Sheldrick, 2008)'
_diffrn_ambient_temperature 103(2)
_diffrn_measured_fraction_theta_full 0.998
_diffrn_measured_fraction_theta_max 0.979
_diffrn_measurement_device_type 'Bruker APEX-II CCD'
_diffrn_measurement_method '\f and \w scans'
_diffrn_radiation_monochromator graphite
_diffrn_radiation_source 'fine-focus sealed tube'
_diffrn_radiation_type MoK\a
_diffrn_radiation_wavelength 0.71073
_diffrn_reflns_av_R_equivalents 0.0573
_diffrn_reflns_av_sigmaI/netI 0.0662
_diffrn_reflns_limit_h_max 25
_diffrn_reflns_limit_h_min -25
_diffrn_reflns_limit_k_max 23
_diffrn_reflns_limit_k_min -23
_diffrn_reflns_limit_l_max 13
_diffrn_reflns_limit_l_min -13
_diffrn_reflns_number 28787
_diffrn_reflns_theta_full 28.00
_diffrn_reflns_theta_max 31.71
_diffrn_reflns_theta_min 1.71
_exptl_absorpt_coefficient_mu 3.050
_exptl_absorpt_correction_T_max 0.6748
_exptl_absorpt_correction_T_min 0.4420
_exptl_absorpt_correction_type multi-scan
_exptl_absorpt_process_details sadabs
_exptl_crystal_colour colourless
_exptl_crystal_density_diffrn 1.558
_exptl_crystal_density_method 'not measured'
_exptl_crystal_description block
_exptl_crystal_F_000 1200
_exptl_crystal_size_max 0.32
_exptl_crystal_size_mid 0.24
_exptl_crystal_size_min 0.14
_refine_diff_density_max 0.617
_refine_diff_density_min -0.632
_refine_diff_density_rms 0.180
_refine_ls_extinction_method none
_refine_ls_goodness_of_fit_ref 0.990
_refine_ls_hydrogen_treatment constr
_refine_ls_matrix_type full
_refine_ls_number_parameters 295
_refine_ls_number_reflns 8473
_refine_ls_number_restraints 0
_refine_ls_restrained_S_all 0.990
_refine_ls_R_factor_all 0.0713
_refine_ls_R_factor_gt 0.0406
_refine_ls_shift/su_max 0.002
_refine_ls_shift/su_mean 0.000
_refine_ls_structure_factor_coef Fsqd
_refine_ls_weighting_details 'calc w=1/[\s^2^(Fo^2^)+(0.0600P)^2^+0.0000P] where P=(Fo^2^+2Fc^2^)/3'
_refine_ls_weighting_scheme calc
_refine_ls_wR_factor_gt 0.0937
_refine_ls_wR_factor_ref 0.1164
_reflns_number_gt 6026
_reflns_number_total 8473
_reflns_threshold_expression >2sigma(I)
_cod_data_source_file ic5b00735_si_003.cif
_cod_data_source_block fg11
_cod_depositor_comments
;
The following automatic conversions were performed:

'_symmetry_cell_setting' value 'Monoclinic' changed to 'monoclinic'
according to
/usr/data/users/saulius/crontab/automatic-downloads/rss-feeds/ACS/lib/dictionaries/cif_core.dic
dictionary named 'cif_core.dic' version 2.4.2 from 2011-04-26.

Automatic conversion script
Id: cif_fix_values 3271 2015-04-21 07:52:19Z andrius 

 Adding full bibliography for 4343313--4343318.cif.
;
_cod_original_sg_symbol_H-M P2(1)/c
_cod_database_code 4343317

loop_
_symmetry_equiv_pos_as_xyz
'x, y, z'
'-x, y+1/2, -z+1/2'
'-x, -y, -z'
'x, -y-1/2, z-1/2'

loop_
_atom_site_label
_atom_site_type_symbol
_atom_site_fract_x
_atom_site_fract_y
_atom_site_fract_z
_atom_site_U_iso_or_equiv
_atom_site_adp_type
_atom_site_occupancy
_atom_site_symmetry_multiplicity
_atom_site_calc_flag
_atom_site_refinement_flags
C1 C 0.67610(16) 0.06779(16) 0.7619(3) 0.0157(5) Uani 1 1 d .
C2 C 0.64815(17) 0.01456(17) 0.8588(3) 0.0183(5) Uani 1 1 d .
H2 H 0.6619 -0.0410 0.8590 0.022 Uiso 1 1 calc R
C3 C 0.59992(17) 0.04311(17) 0.9555(3) 0.0197(6) Uani 1 1 d .
H3 H 0.5804 0.0074 1.0233 0.024 Uiso 1 1 calc R
C4 C 0.58009(16) 0.12467(17) 0.9528(3) 0.0167(5) Uani 1 1 d .
C5 C 0.52513(17) 0.15334(17) 1.0463(3) 0.0204(6) Uani 1 1 d .
C6 C 0.61055(18) 0.17801(17) 0.8579(3) 0.0216(6) Uani 1 1 d .
H6 H 0.5980 0.2338 0.8592 0.026 Uiso 1 1 calc R
C7 C 0.65912(18) 0.14948(17) 0.7619(3) 0.0211(6) Uani 1 1 d .
H7 H 0.6805 0.1853 0.6968 0.025 Uiso 1 1 calc R
C8 C 0.65896(15) -0.14507(15) 0.4407(3) 0.0149(5) Uani 1 1 d .
C9 C 0.61505(17) -0.14173(17) 0.5746(3) 0.0213(6) Uani 1 1 d .
H9A H 0.6523 -0.1473 0.6680 0.032 Uiso 1 1 calc R
H9B H 0.5769 -0.1858 0.5672 0.032 Uiso 1 1 calc R
H9C H 0.5878 -0.0899 0.5748 0.032 Uiso 1 1 calc R
C10 C 0.60242(17) -0.14005(17) 0.2924(3) 0.0211(6) Uani 1 1 d .
H10A H 0.5732 -0.0892 0.2886 0.032 Uiso 1 1 calc R
H10B H 0.5658 -0.1855 0.2855 0.032 Uiso 1 1 calc R
H10C H 0.6320 -0.1422 0.2082 0.032 Uiso 1 1 calc R
C11 C 0.70682(17) -0.22240(16) 0.4469(3) 0.0213(6) Uani 1 1 d .
H11A H 0.7373 -0.2228 0.3639 0.032 Uiso 1 1 calc R
H11B H 0.6716 -0.2691 0.4378 0.032 Uiso 1 1 calc R
H11C H 0.7424 -0.2251 0.5428 0.032 Uiso 1 1 calc R
C12 C 0.82428(17) 0.11088(16) 0.3725(3) 0.0167(5) Uani 1 1 d .
C13 C 0.81584(18) 0.17824(17) 0.4849(3) 0.0213(6) Uani 1 1 d .
H13A H 0.7603 0.1906 0.4825 0.032 Uiso 1 1 calc R
H13B H 0.8431 0.2266 0.4581 0.032 Uiso 1 1 calc R
H13C H 0.8387 0.1607 0.5863 0.032 Uiso 1 1 calc R
C14 C 0.7849(2) 0.13561(18) 0.2149(3) 0.0254(6) Uani 1 1 d .
H14A H 0.7914 0.0925 0.1435 0.038 Uiso 1 1 calc R
H14B H 0.8090 0.1853 0.1849 0.038 Uiso 1 1 calc R
H14C H 0.7291 0.1449 0.2155 0.038 Uiso 1 1 calc R
C15 C 0.91053(18) 0.09235(18) 0.3737(4) 0.0263(7) Uani 1 1 d .
H15A H 0.9356 0.0808 0.4769 0.039 Uiso 1 1 calc R
H15B H 0.9360 0.1390 0.3352 0.039 Uiso 1 1 calc R
H15C H 0.9156 0.0453 0.3100 0.039 Uiso 1 1 calc R
C16 C 0.88617(14) -0.11067(17) 0.6243(3) 0.0138(5) Uani 1 1 d .
C17 C 0.89664(16) -0.04361(16) 0.7177(3) 0.0166(5) Uani 1 1 d .
H17 H 0.8832 0.0089 0.6797 0.020 Uiso 1 1 calc R
C18 C 0.92709(16) -0.05510(17) 0.8674(3) 0.0184(5) Uani 1 1 d .
H18 H 0.9331 -0.0103 0.9340 0.022 Uiso 1 1 calc R
C19 C 0.94911(16) -0.13210(17) 0.9215(3) 0.0178(5) Uani 1 1 d .
C20 C 0.99094(19) -0.14122(18) 1.0722(3) 0.0245(6) Uani 1 1 d .
C21 C 0.93504(16) -0.19902(17) 0.8275(3) 0.0180(5) Uani 1 1 d .
H21 H 0.9478 -0.2517 0.8652 0.022 Uiso 1 1 calc R
C22 C 0.90245(16) -0.18804(16) 0.6789(3) 0.0173(5) Uani 1 1 d .
H22 H 0.8912 -0.2333 0.6143 0.021 Uiso 1 1 calc R
N1 N 0.71487(13) -0.07495(12) 0.4538(2) 0.0126(4) Uani 1 1 d .
N2 N 0.78641(13) 0.03626(13) 0.4227(2) 0.0124(4) Uani 1 1 d .
N3 N 0.47988(17) 0.17413(16) 1.1181(3) 0.0297(6) Uani 1 1 d .
N4 N 1.02754(18) -0.14743(17) 1.1899(3) 0.0352(7) Uani 1 1 d .
O1 O 0.72596(11) 0.03736(12) 0.66648(19) 0.0168(4) Uani 1 1 d .
O2 O 0.86730(11) -0.10412(11) 0.46753(19) 0.0156(4) Uani 1 1 d .
P1 P 0.70143(4) 0.02352(4) 0.48828(7) 0.01183(13) Uani 1 1 d .
P2 P 0.79350(4) -0.06062(4) 0.36962(7) 0.01204(13) Uani 1 1 d .
Se1 Se 0.599316(16) 0.080954(17) 0.39663(3) 0.01726(8) Uani 1 1 d .
Se2 Se 0.796516(18) -0.089926(17) 0.14803(3) 0.01960(8) Uani 1 1 d .

loop_
_atom_site_aniso_label
_atom_site_aniso_U_11
_atom_site_aniso_U_22
_atom_site_aniso_U_33
_atom_site_aniso_U_23
_atom_site_aniso_U_13
_atom_site_aniso_U_12
C1 0.0147(12) 0.0202(14) 0.0126(11) -0.0037(9) 0.0033(9) 0.0033(10)
C2 0.0234(15) 0.0174(14) 0.0143(11) 0.0018(10) 0.0034(10) 0.0068(11)
C3 0.0245(15) 0.0208(14) 0.0148(11) 0.0024(10) 0.0065(10) 0.0047(11)
C4 0.0159(13) 0.0204(14) 0.0134(11) -0.0036(9) 0.0012(9) 0.0056(11)
C5 0.0223(14) 0.0240(15) 0.0141(11) -0.0001(10) 0.0007(10) 0.0084(12)
C6 0.0306(17) 0.0128(14) 0.0218(13) -0.0017(10) 0.0053(12) 0.0036(11)
C7 0.0288(16) 0.0169(14) 0.0192(12) -0.0021(10) 0.0084(11) -0.0042(12)
C8 0.0134(12) 0.0124(13) 0.0183(11) 0.0002(9) 0.0004(9) -0.0028(10)
C9 0.0210(14) 0.0204(15) 0.0234(13) 0.0001(11) 0.0065(11) -0.0052(11)
C10 0.0213(14) 0.0188(14) 0.0206(13) 0.0006(10) -0.0044(11) -0.0049(11)
C11 0.0246(15) 0.0133(14) 0.0256(14) 0.0008(10) 0.0025(11) 0.0001(11)
C12 0.0193(14) 0.0131(13) 0.0192(12) 0.0019(10) 0.0075(10) -0.0040(11)
C13 0.0226(15) 0.0152(14) 0.0261(14) -0.0014(10) 0.0035(11) -0.0035(11)
C14 0.0338(18) 0.0215(15) 0.0211(13) 0.0055(11) 0.0052(12) -0.0032(13)
C15 0.0222(16) 0.0248(16) 0.0348(16) 0.0008(12) 0.0137(13) -0.0067(12)
C16 0.0090(12) 0.0196(13) 0.0134(11) 0.0014(9) 0.0030(9) 0.0008(10)
C17 0.0141(13) 0.0162(13) 0.0186(12) 0.0018(10) 0.0004(10) -0.0002(10)
C18 0.0156(13) 0.0185(14) 0.0205(13) -0.0018(10) 0.0010(10) -0.0035(11)
C19 0.0159(13) 0.0217(14) 0.0158(11) 0.0032(10) 0.0027(10) -0.0020(11)
C20 0.0256(16) 0.0217(16) 0.0248(14) 0.0043(11) 0.0000(12) -0.0062(12)
C21 0.0181(13) 0.0176(14) 0.0184(12) 0.0046(10) 0.0026(10) -0.0001(11)
C22 0.0178(13) 0.0177(14) 0.0171(12) -0.0013(10) 0.0050(10) -0.0002(10)
N1 0.0119(10) 0.0117(11) 0.0147(9) 0.0013(8) 0.0037(8) -0.0001(8)
N2 0.0126(10) 0.0115(10) 0.0141(9) 0.0004(8) 0.0047(8) 0.0003(8)
N3 0.0335(16) 0.0349(16) 0.0219(12) 0.0031(11) 0.0084(11) 0.0171(13)
N4 0.0394(18) 0.0324(16) 0.0288(14) 0.0080(11) -0.0105(12) -0.0137(13)
O1 0.0146(9) 0.0230(10) 0.0130(8) -0.0031(7) 0.0027(7) 0.0051(8)
O2 0.0138(9) 0.0201(10) 0.0127(8) 0.0008(7) 0.0018(7) 0.0047(8)
P1 0.0114(3) 0.0122(3) 0.0120(3) 0.0008(2) 0.0022(2) 0.0010(2)
P2 0.0122(3) 0.0125(3) 0.0119(3) -0.0001(2) 0.0031(2) 0.0009(2)
Se1 0.01392(13) 0.01719(15) 0.01983(13) 0.00068(10) 0.00009(10) 0.00470(10)
Se2 0.02553(16) 0.02163(16) 0.01232(12) -0.00173(10) 0.00507(10) 0.00321(11)

loop_
_atom_type_symbol
_atom_type_description
_atom_type_scat_dispersion_real
_atom_type_scat_dispersion_imag
_atom_type_scat_source
C C 0.0033 0.0016 'International Tables Vol C Tables 4.2.6.8 and 6.1.1.4'
H H 0.0000 0.0000 'International Tables Vol C Tables 4.2.6.8 and 6.1.1.4'
N N 0.0061 0.0033 'International Tables Vol C Tables 4.2.6.8 and 6.1.1.4'
O O 0.0106 0.0060 'International Tables Vol C Tables 4.2.6.8 and 6.1.1.4'
P P 0.1023 0.0942 'International Tables Vol C Tables 4.2.6.8 and 6.1.1.4'
Se Se -0.0929 2.2259 'International Tables Vol C Tables 4.2.6.8 and 6.1.1.4'

loop_
_geom_angle_atom_site_label_1
_geom_angle_atom_site_label_2
_geom_angle_atom_site_label_3
_geom_angle
C2 C1 C7 121.9(2)
C2 C1 O1 117.9(2)
C7 C1 O1 120.1(2)
C1 C2 C3 119.1(3)
C1 C2 H2 120.5
C3 C2 H2 120.5
C2 C3 C4 119.5(3)
C2 C3 H3 120.2
C4 C3 H3 120.2
C6 C4 C3 120.8(2)
C6 C4 C5 119.8(3)
C3 C4 C5 119.4(2)
N3 C5 C4 177.7(3)
C7 C6 C4 119.7(3)
C7 C6 H6 120.2
C4 C6 H6 120.2
C6 C7 C1 119.0(3)
C6 C7 H7 120.5
C1 C7 H7 120.5
N1 C8 C11 107.9(2)
N1 C8 C9 107.7(2)
C11 C8 C9 109.7(2)
N1 C8 C10 110.0(2)
C11 C8 C10 110.4(2)
C9 C8 C10 111.0(2)
C8 C9 H9A 109.5
C8 C9 H9B 109.5
H9A C9 H9B 109.5
C8 C9 H9C 109.5
H9A C9 H9C 109.5
H9B C9 H9C 109.5
C8 C10 H10A 109.5
C8 C10 H10B 109.5
H10A C10 H10B 109.5
C8 C10 H10C 109.5
H10A C10 H10C 109.5
H10B C10 H10C 109.5
C8 C11 H11A 109.5
C8 C11 H11B 109.5
H11A C11 H11B 109.5
C8 C11 H11C 109.5
H11A C11 H11C 109.5
H11B C11 H11C 109.5
N2 C12 C15 107.8(2)
N2 C12 C13 108.0(2)
C15 C12 C13 109.7(2)
N2 C12 C14 110.3(2)
C15 C12 C14 110.8(2)
C13 C12 C14 110.1(2)
C12 C13 H13A 109.5
C12 C13 H13B 109.5
H13A C13 H13B 109.5
C12 C13 H13C 109.5
H13A C13 H13C 109.5
H13B C13 H13C 109.5
C12 C14 H14A 109.5
C12 C14 H14B 109.5
H14A C14 H14B 109.5
C12 C14 H14C 109.5
H14A C14 H14C 109.5
H14B C14 H14C 109.5
C12 C15 H15A 109.5
C12 C15 H15B 109.5
H15A C15 H15B 109.5
C12 C15 H15C 109.5
H15A C15 H15C 109.5
H15B C15 H15C 109.5
C22 C16 C17 121.7(2)
C22 C16 O2 115.5(2)
C17 C16 O2 122.4(2)
C18 C17 C16 118.3(3)
C18 C17 H17 120.8
C16 C17 H17 120.8
C17 C18 C19 120.5(3)
C17 C18 H18 119.7
C19 C18 H18 119.7
C21 C19 C18 120.2(2)
C21 C19 C20 120.2(3)
C18 C19 C20 119.5(3)
N4 C20 C19 176.7(3)
C22 C21 C19 119.4(3)
C22 C21 H21 120.3
C19 C21 H21 120.3
C21 C22 C16 119.7(2)
C21 C22 H22 120.2
C16 C22 H22 120.2
C8 N1 P2 129.19(17)
C8 N1 P1 131.05(18)
P2 N1 P1 95.27(11)
C12 N2 P1 131.00(17)
C12 N2 P2 130.11(17)
P1 N2 P2 94.99(11)
C1 O1 P1 124.74(17)
C16 O2 P2 128.85(16)
O1 P1 N2 102.94(10)
O1 P1 N1 107.40(10)
N2 P1 N1 84.43(11)
O1 P1 Se1 114.10(8)
N2 P1 Se1 122.92(8)
N1 P1 Se1 120.53(8)
O1 P1 P2 114.98(8)
N2 P1 P2 42.53(7)
N1 P1 P2 42.25(7)
Se1 P1 P2 130.91(3)
O2 P2 N1 108.72(10)
O2 P2 N2 111.06(11)
N1 P2 N2 84.61(10)
O2 P2 Se2 106.67(7)
N1 P2 Se2 123.39(8)
N2 P2 Se2 120.84(8)
O2 P2 P1 121.69(7)
N1 P2 P1 42.48(7)
N2 P2 P1 42.48(7)
Se2 P2 P1 131.64(3)

loop_
_geom_bond_atom_site_label_1
_geom_bond_atom_site_label_2
_geom_bond_distance
C1 C2 1.381(4)
C1 C7 1.385(4)
C1 O1 1.404(3)
C2 C3 1.381(4)
C2 H2 0.9500
C3 C4 1.393(4)
C3 H3 0.9500
C4 C6 1.389(4)
C4 C5 1.447(4)
C5 N3 1.145(4)
C6 C7 1.381(4)
C6 H6 0.9500
C7 H7 0.9500
C8 N1 1.505(3)
C8 C11 1.522(4)
C8 C9 1.525(4)
C8 C10 1.529(4)
C9 H9A 0.9800
C9 H9B 0.9800
C9 H9C 0.9800
C10 H10A 0.9800
C10 H10B 0.9800
C10 H10C 0.9800
C11 H11A 0.9800
C11 H11B 0.9800
C11 H11C 0.9800
C12 N2 1.502(3)
C12 C15 1.523(4)
C12 C13 1.529(4)
C12 C14 1.530(4)
C13 H13A 0.9800
C13 H13B 0.9800
C13 H13C 0.9800
C14 H14A 0.9800
C14 H14B 0.9800
C14 H14C 0.9800
C15 H15A 0.9800
C15 H15B 0.9800
C15 H15C 0.9800
C16 C22 1.386(4)
C16 C17 1.388(4)
C16 O2 1.403(3)
C17 C18 1.381(4)
C17 H17 0.9500
C18 C19 1.397(4)
C18 H18 0.9500
C19 C21 1.393(4)
C19 C20 1.443(4)
C20 N4 1.151(4)
C21 C22 1.380(4)
C21 H21 0.9500
C22 H22 0.9500
N1 P2 1.676(2)
N1 P1 1.684(2)
N2 P1 1.683(2)
N2 P2 1.685(2)
O1 P1 1.6107(18)
O2 P2 1.6048(19)
P1 Se1 2.0624(7)
P1 P2 2.4825(9)
P2 Se2 2.0625(7)
